data_7121045
loop_
_publ_author_name
'Zhang, Kang'
'Shen, Yunjun'
'Liu, Jiyong'
'Spingler, Bernhard'
'Duttwyler, Simon'

_publ_section_title
;
 Crystal structure of a carborane endo/exo-dianion and its use in the
 synthesis of ditopic ligands for supramolecular frameworks.
;
_journal_issue 14
_journal_name_full 'Chemical communications (Cambridge, England)'
_journal_page_first 1698
_journal_page_last 1701
_journal_paper_doi 10.1039/c7cc07724f
_journal_volume 54
_journal_year 2018
_chemical_absolute_configuration unk
_chemical_formula_moiety 'C8 H20 N, C3 H11 B11 N O2'
_chemical_formula_sum 'C11 H31 B11 N2 O2'
_chemical_formula_weight 342.29
_space_group_crystal_system triclinic
_space_group_IT_number 1
_space_group_name_Hall 'P 1'
_space_group_name_H-M_alt 'P 1'
_symmetry_space_group_name_Hall 'P 1'
_symmetry_space_group_name_H-M 'P 1'
_atom_sites_solution_hydrogens geom
_atom_sites_solution_primary direct
_audit_creation_date 2017-12-05
_audit_creation_method
;
Olex2 1.2
(compiled 2017.08.10 svn.r3458 for OlexSys, GUI svn.r5381)
;
_audit_update_record
;
2017-12-11 deposited with the CCDC.
2017-12-20 downloaded from the CCDC.
;
_cell_angle_alpha 91.55(5)
_cell_angle_beta 106.37(5)
_cell_angle_gamma 91.65(5)
_cell_formula_units_Z 1
_cell_length_a 7.444(4)
_cell_length_b 7.573(5)
_cell_length_c 9.562(5)
_cell_measurement_reflns_used 551
_cell_measurement_temperature 293(2)
_cell_measurement_theta_max 29.3463
_cell_measurement_theta_min 3.0752
_cell_volume 516.6(5)
_computing_cell_refinement
;
CrysAlisPro, Agilent Technologies,
Version 1.171.35.11 (release 16-05-2011 CrysAlis171 .NET)
(compiled May 16 2011,17:55:39)
;
_computing_data_collection
;
CrysAlisPro, Agilent Technologies,
Version 1.171.35.11 (release 16-05-2011 CrysAlis171 .NET)
(compiled May 16 2011,17:55:39)
;
_computing_data_reduction
;
CrysAlisPro, Agilent Technologies,
Version 1.171.35.11 (release 16-05-2011 CrysAlis171 .NET)
(compiled May 16 2011,17:55:39)
;
_computing_molecular_graphics 'Olex2 (Dolomanov et al., 2009)'
_computing_publication_material 'Olex2 (Dolomanov et al., 2009)'
_computing_structure_refinement 'ShelXL (Sheldrick, 2015)'
_computing_structure_solution 'ShelXS (Sheldrick, 2008)'
_diffrn_ambient_temperature 293.15
_diffrn_detector_area_resol_mean 10.3592
_diffrn_measured_fraction_theta_full 0.997
_diffrn_measured_fraction_theta_max 0.997
_diffrn_measurement_details
;
#__ type_ start__ end____ width___ exp.time_
  1 omega  -77.00   20.00   1.0000   10.0000
omega____ theta____ kappa____ phi______ frames
    -      -12.5621  -79.0000   26.0000 97

#__ type_ start__ end____ width___ exp.time_
  2 omega  -39.00   50.00   1.0000   10.0000
omega____ theta____ kappa____ phi______ frames
    -      -12.5621   79.0000  153.0000 89

#__ type_ start__ end____ width___ exp.time_
  3 omega  -72.00    9.00   1.0000   10.0000
omega____ theta____ kappa____ phi______ frames
    -      -12.5621  -38.0000 -150.0000 81
;
_diffrn_measurement_device_type 'Xcalibur, Atlas, Gemini ultra'
_diffrn_measurement_method '\w scans'
_diffrn_orient_matrix_UB_11 -0.0481971000
_diffrn_orient_matrix_UB_12 0.0795124000
_diffrn_orient_matrix_UB_13 -0.0004042000
_diffrn_orient_matrix_UB_21 -0.0693683000
_diffrn_orient_matrix_UB_22 -0.0310634000
_diffrn_orient_matrix_UB_23 -0.0639477000
_diffrn_orient_matrix_UB_31 -0.0523710000
_diffrn_orient_matrix_UB_32 -0.0387799000
_diffrn_orient_matrix_UB_33 0.0435386000
_diffrn_radiation_monochromator graphite
_diffrn_radiation_type MoK\a
_diffrn_radiation_wavelength 0.71073
_diffrn_reflns_av_R_equivalents 0.0622
_diffrn_reflns_av_unetI/netI 0.1001
_diffrn_reflns_Laue_measured_fraction_full 0.997
_diffrn_reflns_Laue_measured_fraction_max 0.997
_diffrn_reflns_limit_h_max 8
_diffrn_reflns_limit_h_min -7
_diffrn_reflns_limit_k_max 6
_diffrn_reflns_limit_k_min -9
_diffrn_reflns_limit_l_max 9
_diffrn_reflns_limit_l_min -11
_diffrn_reflns_number 3097
_diffrn_reflns_point_group_measured_fraction_full 0.643
_diffrn_reflns_point_group_measured_fraction_max 0.643
_diffrn_reflns_theta_full 25.348
_diffrn_reflns_theta_max 25.348
_diffrn_reflns_theta_min 3.081
_diffrn_source 'Enhance (Mo) X-ray Source'
_exptl_absorpt_coefficient_mu 0.062
_exptl_absorpt_correction_T_max 1.00000
_exptl_absorpt_correction_T_min 0.23058
_exptl_absorpt_correction_type multi-scan
_exptl_absorpt_process_details
;
CrysAlisPro, Agilent Technologies,
Version 1.171.35.11 (release 16-05-2011 CrysAlis171 .NET)
(compiled May 16 2011,17:55:39)
Empirical absorption correction using spherical harmonics,
 implemented in SCALE3 ABSPACK scaling algorithm.
;
_exptl_crystal_colour colourless
_exptl_crystal_colour_primary colourless
_exptl_crystal_density_diffrn 1.100
_exptl_crystal_description block
_exptl_crystal_F_000 182
_exptl_crystal_size_max 0.33
_exptl_crystal_size_mid 0.16
_exptl_crystal_size_min 0.13
_refine_diff_density_max 0.378
_refine_diff_density_min -0.333
_refine_diff_density_rms 0.097
_refine_ls_abs_structure_details
;
 Flack x determined using 276 quotients [(I+)-(I-)]/[(I+)+(I-)]
 (Parsons, Flack and Wagner, Acta Cryst. B69 (2013) 249-259).
;
_refine_ls_abs_structure_Flack -4.0(10)
_refine_ls_extinction_method none
_refine_ls_goodness_of_fit_ref 1.068
_refine_ls_hydrogen_treatment constr
_refine_ls_matrix_type full
_refine_ls_number_parameters 236
_refine_ls_number_reflns 2429
_refine_ls_number_restraints 14
_refine_ls_restrained_S_all 1.066
_refine_ls_R_factor_all 0.1565
_refine_ls_R_factor_gt 0.1201
_refine_ls_shift/su_max 0.005
_refine_ls_shift/su_mean 0.001
_refine_ls_structure_factor_coef Fsqd
_refine_ls_weighting_details 'w=1/[\s^2^(Fo^2^)+(0.2000P)^2^] where P=(Fo^2^+2Fc^2^)/3'
_refine_ls_weighting_scheme calc
_refine_ls_wR_factor_gt 0.2856
_refine_ls_wR_factor_ref 0.3464
_reflns_Friedel_coverage 0.290
_reflns_Friedel_fraction_full 0.289
_reflns_Friedel_fraction_max 0.289
_reflns_number_gt 1386
_reflns_number_total 2429
_reflns_threshold_expression 'I > 2\s(I)'
_cod_data_source_file c7cc07724f2.cif
_cod_data_source_block 161121_2016_zk_1
_cod_depositor_comments 'Adding full bibliography for 7121042--7121048.cif.'
_cod_original_cell_volume 516.6(6)
_cod_database_code 7121045
_shelx_shelxl_version_number 2014/7
_chemical_oxdiff_formula 'c10 h10 n2 o8 Cd1'
_shelx_space_group_comment
;
The symmetry employed for this shelxl refinement is uniquely defined
by the following loop, which should always be used as a source of
symmetry information in preference to the above space-group names.
They are only intended as comments.
;
_shelx_estimated_absorpt_t_max 0.992
_shelx_estimated_absorpt_t_min 0.980
_reflns_odcompleteness_completeness 99.43
_reflns_odcompleteness_iscentric 1
_reflns_odcompleteness_theta 26.32
_olex2_refinement_description
;
1. Fixed Uiso
 At 1.2 times of:
  All B(H) groups, All C(H,H) groups
 At 1.5 times of:
  All C(H,H,H) groups, All O(H) groups
2. Restrained planarity
 O1, C2, C3, O2, H2
 with sigma of 0.1
3. Rigid body (RIGU) restrains
 C1, B1, N1
 with sigma for 1-2 distances of 0.005 and sigma for 1-3 distances of 0.01
4.a Secondary CH2 refined with riding coordinates:
 C4(H4A,H4B), C6(H6A,H6B), C8(H8A,H8B), C10(H10A,H10B)
4.b Me refined with riding coordinates:
 C5(H5A,H5B,H5C), C7(H7A,H7B,H7C), C9(H9A,H9B,H9C), C11(H11A,H11B,H11C)
4.c Idealised tetrahedral OH refined as rotating group:
 O2(H2)
4.d Boron cage BH refined with riding coordinates:
 B2(H2A), B3(H3), B4(H4), B5(H5), B6(H6), B7(H7), B8(H8), B9(H9), B10(H10),
 B11(H11)
;
_olex2_submission_special_instructions 'No special instructions were received'

loop_
_space_group_symop_operation_xyz
'x, y, z'

loop_
_atom_site_label
_atom_site_type_symbol
_atom_site_fract_x
_atom_site_fract_y
_atom_site_fract_z
_atom_site_U_iso_or_equiv
_atom_site_adp_type
_atom_site_occupancy
_atom_site_site_symmetry_order
_atom_site_calc_flag
_atom_site_refinement_flags_posn
_atom_site_refinement_flags_adp
N2 N 0.6831(10) -0.1778(11) 1.0877(8) 0.057(2) Uani 1 1 d . .
C4 C 0.7144(17) -0.1184(18) 0.9454(12) 0.083(3) Uani 1 1 d . .
H4A H 0.6100 -0.0483 0.8957 0.100 Uiso 1 1 calc R .
H4B H 0.7139 -0.2223 0.8837 0.100 Uiso 1 1 calc R .
C5 C 0.897(2) -0.010(2) 0.9623(15) 0.114(5) Uani 1 1 d . .
H5A H 0.9058 0.0221 0.8679 0.170 Uiso 1 1 calc R .
H5B H 0.8979 0.0954 1.0209 0.170 Uiso 1 1 calc R .
H5C H 1.0020 -0.0789 1.0088 0.170 Uiso 1 1 calc R .
C6 C 0.6819(17) -0.0279(15) 1.1965(10) 0.075(3) Uani 1 1 d . .
H6A H 0.6668 -0.0768 1.2854 0.091 Uiso 1 1 calc R .
H6B H 0.8012 0.0377 1.2207 0.091 Uiso 1 1 calc R .
C7 C 0.526(2) 0.096(2) 1.1362(15) 0.106(5) Uani 1 1 d . .
H7A H 0.5294 0.1884 1.2073 0.159 Uiso 1 1 calc R .
H7B H 0.5422 0.1458 1.0492 0.159 Uiso 1 1 calc R .
H7C H 0.4079 0.0314 1.1137 0.159 Uiso 1 1 calc R .
C8 C 0.8444(15) -0.2985(14) 1.1620(11) 0.069(3) Uani 1 1 d . .
H8A H 0.9609 -0.2284 1.1881 0.083 Uiso 1 1 calc R .
H8B H 0.8233 -0.3390 1.2516 0.083 Uiso 1 1 calc R .
C9 C 0.867(2) -0.4581(19) 1.0709(14) 0.095(4) Uani 1 1 d . .
H9A H 0.9695 -0.5249 1.1252 0.143 Uiso 1 1 calc R .
H9B H 0.7539 -0.5308 1.0466 0.143 Uiso 1 1 calc R .
H9C H 0.8917 -0.4200 0.9830 0.143 Uiso 1 1 calc R .
C10 C 0.5005(17) -0.2841(18) 1.0467(11) 0.089(4) Uani 1 1 d . .
H10A H 0.4026 -0.2096 0.9930 0.106 Uiso 1 1 calc R .
H10B H 0.5101 -0.3813 0.9814 0.106 Uiso 1 1 calc R .
C11 C 0.442(2) -0.358(2) 1.1707(16) 0.108(5) Uani 1 1 d . .
H11A H 0.3248 -0.4230 1.1339 0.162 Uiso 1 1 calc R .
H11B H 0.5357 -0.4349 1.2232 0.162 Uiso 1 1 calc R .
H11C H 0.4279 -0.2628 1.2349 0.162 Uiso 1 1 calc R .
O1 O -0.0296(16) 0.6608(15) 0.7596(9) 0.127(4) Uani 1 1 d . .
O2 O -0.1596(10) 0.6524(10) 0.5183(7) 0.078(2) Uani 1 1 d . .
H2 H -0.2015 0.7490 0.5298 0.118 Uiso 1 1 calc GR .
N1 N 0.5878(16) -0.1002(15) 0.5362(12) 0.091(3) Uani 1 1 d . U
C1 C 0.4860(16) 0.0045(16) 0.5487(11) 0.070(3) Uani 1 1 d . U
C2 C 0.0823(13) 0.4586(13) 0.6126(8) 0.057(2) Uani 1 1 d . .
C3 C -0.0363(14) 0.6069(14) 0.6455(11) 0.065(3) Uani 1 1 d . .
B1 B 0.3510(15) 0.1498(16) 0.5637(12) 0.058(3) Uani 1 1 d . U
B2 B 0.2349(16) 0.1417(16) 0.7049(10) 0.059(3) Uani 1 1 d . .
H2A H 0.2494 0.0314 0.7793 0.071 Uiso 1 1 calc R .
B3 B 0.1031(16) 0.1132(16) 0.5186(12) 0.065(3) Uani 1 1 d . .
H3 H 0.0323 -0.0136 0.4729 0.078 Uiso 1 1 calc R .
B4 B 0.2124(15) 0.2572(16) 0.4123(12) 0.062(3) Uani 1 1 d . .
H4 H 0.2129 0.2244 0.2996 0.074 Uiso 1 1 calc R .
B5 B 0.4041(16) 0.3731(16) 0.5417(12) 0.063(3) Uani 1 1 d . .
H5 H 0.5305 0.4166 0.5122 0.076 Uiso 1 1 calc R .
B6 B 0.4216(15) 0.2942(17) 0.7178(12) 0.062(3) Uani 1 1 d . .
H6 H 0.5575 0.2830 0.8002 0.074 Uiso 1 1 calc R .
B7 B 0.2173(17) 0.3593(15) 0.7641(12) 0.062(3) Uani 1 1 d . .
H7 H 0.2212 0.3944 0.8774 0.074 Uiso 1 1 calc R .
B8 B 0.0209(16) 0.2491(17) 0.6451(12) 0.061(3) Uani 1 1 d . .
H8 H -0.1029 0.2133 0.6810 0.073 Uiso 1 1 calc R .
B9 B 0.0030(14) 0.3172(15) 0.4627(11) 0.055(3) Uani 1 1 d . .
H9 H -0.1338 0.3234 0.3805 0.066 Uiso 1 1 calc R .
B10 B 0.1906(16) 0.4773(16) 0.4754(10) 0.060(3) Uani 1 1 d . .
H10 H 0.1747 0.5879 0.4012 0.073 Uiso 1 1 calc R .
B11 B 0.3168(14) 0.5028(14) 0.6611(11) 0.053(2) Uani 1 1 d . .
H11 H 0.3823 0.6313 0.7076 0.064 Uiso 1 1 calc R .

loop_
_atom_site_aniso_label
_atom_site_aniso_U_11
_atom_site_aniso_U_22
_atom_site_aniso_U_33
_atom_site_aniso_U_23
_atom_site_aniso_U_13
_atom_site_aniso_U_12
N2 0.063(5) 0.064(5) 0.045(4) 0.007(3) 0.014(3) 0.016(4)
C4 0.092(8) 0.088(9) 0.075(7) 0.024(6) 0.029(5) 0.024(7)
C5 0.138(13) 0.109(12) 0.111(11) 0.036(9) 0.061(9) 0.005(10)
C6 0.094(8) 0.076(8) 0.056(6) -0.010(5) 0.020(5) 0.014(6)
C7 0.128(11) 0.094(11) 0.103(10) -0.009(7) 0.039(8) 0.055(9)
C8 0.071(6) 0.062(7) 0.067(6) 0.017(5) 0.005(4) 0.020(5)
C9 0.107(10) 0.081(9) 0.093(9) 0.012(7) 0.017(7) 0.032(7)
C10 0.086(8) 0.116(11) 0.063(6) -0.012(6) 0.022(5) -0.017(7)
C11 0.122(11) 0.096(10) 0.113(10) -0.003(7) 0.050(8) -0.020(9)
O1 0.187(11) 0.138(9) 0.062(5) 0.003(5) 0.034(5) 0.100(8)
O2 0.094(5) 0.072(5) 0.073(5) 0.010(4) 0.024(4) 0.044(4)
N1 0.100(7) 0.084(7) 0.102(7) 0.020(5) 0.045(5) 0.046(5)
C1 0.080(6) 0.072(7) 0.063(6) 0.012(4) 0.023(5) 0.026(5)
C2 0.071(6) 0.072(7) 0.032(4) 0.004(4) 0.018(4) 0.031(5)
C3 0.073(6) 0.061(7) 0.067(6) 0.020(5) 0.022(4) 0.037(5)
B1 0.058(6) 0.054(6) 0.063(6) 0.009(5) 0.018(5) 0.021(5)
B2 0.075(7) 0.065(7) 0.037(5) 0.007(4) 0.012(4) 0.031(5)
B3 0.064(7) 0.051(7) 0.067(6) 0.004(5) -0.003(5) 0.005(5)
B4 0.060(7) 0.060(8) 0.072(7) 0.003(5) 0.028(5) 0.027(6)
B5 0.059(7) 0.059(7) 0.077(7) 0.023(6) 0.025(5) 0.024(6)
B6 0.052(6) 0.064(8) 0.069(7) 0.010(5) 0.013(5) 0.021(5)
B7 0.091(9) 0.039(6) 0.053(5) 0.013(4) 0.014(5) 0.029(5)
B8 0.057(6) 0.064(7) 0.071(6) 0.017(5) 0.027(5) 0.025(5)
B9 0.041(5) 0.056(7) 0.063(6) -0.004(5) 0.004(4) 0.024(5)
B10 0.076(7) 0.069(8) 0.032(5) 0.010(4) 0.009(4) 0.003(6)
B11 0.046(5) 0.051(6) 0.060(6) 0.001(4) 0.010(4) 0.011(5)

loop_
_atom_type_symbol
_atom_type_description
_atom_type_scat_dispersion_real
_atom_type_scat_dispersion_imag
_atom_type_scat_source
C C 0.0033 0.0016 'International Tables Vol C Tables 4.2.6.8 and 6.1.1.4'
H H 0.0000 0.0000 'International Tables Vol C Tables 4.2.6.8 and 6.1.1.4'
B B 0.0013 0.0007 'International Tables Vol C Tables 4.2.6.8 and 6.1.1.4'
N N 0.0061 0.0033 'International Tables Vol C Tables 4.2.6.8 and 6.1.1.4'
O O 0.0106 0.0060 'International Tables Vol C Tables 4.2.6.8 and 6.1.1.4'

loop_
_geom_angle_atom_site_label_1
_geom_angle_atom_site_label_2
_geom_angle_atom_site_label_3
_geom_angle
C4 N2 C8 108.2(8)
C6 N2 C4 114.4(8)
C6 N2 C8 107.2(7)
C10 N2 C4 106.3(7)
C10 N2 C6 111.3(8)
C10 N2 C8 109.3(8)
N2 C4 H4A 108.5
N2 C4 H4B 108.5
N2 C4 C5 114.9(9)
H4A C4 H4B 107.5
C5 C4 H4A 108.5
C5 C4 H4B 108.5
C4 C5 H5A 109.5
C4 C5 H5B 109.5
C4 C5 H5C 109.5
H5A C5 H5B 109.5
H5A C5 H5C 109.5
H5B C5 H5C 109.5
N2 C6 H6A 109.3
N2 C6 H6B 109.3
H6A C6 H6B 108.0
C7 C6 N2 111.5(9)
C7 C6 H6A 109.3
C7 C6 H6B 109.3
C6 C7 H7A 109.5
C6 C7 H7B 109.5
C6 C7 H7C 109.5
H7A C7 H7B 109.5
H7A C7 H7C 109.5
H7B C7 H7C 109.5
N2 C8 H8A 108.5
N2 C8 H8B 108.5
H8A C8 H8B 107.5
C9 C8 N2 115.2(8)
C9 C8 H8A 108.5
C9 C8 H8B 108.5
C8 C9 H9A 109.5
C8 C9 H9B 109.5
C8 C9 H9C 109.5
H9A C9 H9B 109.5
H9A C9 H9C 109.5
H9B C9 H9C 109.5
N2 C10 H10A 108.4
N2 C10 H10B 108.4
H10A C10 H10B 107.4
C11 C10 N2 115.6(9)
C11 C10 H10A 108.4
C11 C10 H10B 108.4
C10 C11 H11A 109.5
C10 C11 H11B 109.5
C10 C11 H11C 109.5
H11A C11 H11B 109.5
H11A C11 H11C 109.5
H11B C11 H11C 109.5
C3 O2 H2 109.5
N1 C1 B1 178.5(12)
C3 C2 B7 114.6(7)
C3 C2 B8 117.1(8)
C3 C2 B9 122.0(8)
C3 C2 B10 120.7(8)
C3 C2 B11 115.7(8)
B7 C2 B10 113.3(8)
B8 C2 B7 61.7(7)
B8 C2 B9 63.6(6)
B8 C2 B10 115.4(8)
B9 C2 B7 113.7(8)
B9 C2 B10 62.9(6)
B11 C2 B7 62.3(6)
B11 C2 B8 114.1(8)
B11 C2 B9 114.0(7)
B11 C2 B10 61.9(6)
O1 C3 O2 126.3(11)
O1 C3 C2 124.9(9)
O2 C3 C2 108.7(8)
C1 B1 B2 120.3(8)
C1 B1 B3 123.1(10)
C1 B1 B4 122.4(9)
C1 B1 B5 120.9(9)
C1 B1 B6 117.5(8)
B3 B1 B2 59.5(6)
B4 B1 B2 110.1(8)
B4 B1 B3 62.3(6)
B5 B1 B2 107.5(9)
B5 B1 B3 109.7(8)
B5 B1 B4 61.3(7)
B5 B1 B6 60.6(7)
B6 B1 B2 59.2(7)
B6 B1 B3 108.5(8)
B6 B1 B4 111.1(9)
B1 B2 H2A 122.5
B3 B2 B1 59.8(6)
B3 B2 H2A 120.8
B6 B2 B1 59.2(7)
B6 B2 H2A 121.1
B6 B2 B3 108.7(8)
B6 B2 B8 109.4(9)
B7 B2 B1 107.5(8)
B7 B2 H2A 121.5
B7 B2 B3 109.1(8)
B7 B2 B6 61.0(7)
B7 B2 B8 59.9(7)
B8 B2 B1 108.5(7)
B8 B2 H2A 120.7
B8 B2 B3 61.5(7)
B1 B3 H3 122.9
B1 B3 B4 58.1(6)
B1 B3 B8 107.0(8)
B2 B3 B1 60.6(6)
B2 B3 H3 122.0
B2 B3 B4 107.6(8)
B2 B3 B8 58.8(6)
B4 B3 H3 121.6
B8 B3 H3 121.7
B8 B3 B4 108.8(8)
B9 B3 B1 106.6(8)
B9 B3 B2 107.4(9)
B9 B3 H3 121.8
B9 B3 B4 60.8(6)
B9 B3 B8 60.5(7)
B1 B4 B3 59.5(6)
B1 B4 H4 122.9
B1 B4 B5 59.3(6)
B1 B4 B9 105.2(8)
B1 B4 B10 106.0(8)
B3 B4 H4 123.3
B5 B4 B3 106.0(8)
B5 B4 H4 122.9
B5 B4 B9 105.7(8)
B9 B4 B3 57.7(7)
B9 B4 H4 123.5
B10 B4 B3 105.6(8)
B10 B4 H4 122.8
B10 B4 B5 58.8(6)
B10 B4 B9 59.8(6)
B1 B5 B4 59.4(6)
B1 B5 H5 122.6
B1 B5 B6 59.7(7)
B1 B5 B11 108.4(8)
B4 B5 H5 121.4
B6 B5 B4 108.8(8)
B6 B5 H5 120.5
B10 B5 B1 107.3(8)
B10 B5 B4 60.4(6)
B10 B5 H5 121.5
B10 B5 B6 109.6(8)
B10 B5 B11 60.2(6)
B11 B5 B4 109.1(8)
B11 B5 H5 120.7
B11 B5 B6 61.7(7)
B1 B6 B5 59.7(6)
B1 B6 H6 121.6
B1 B6 B7 108.0(8)
B1 B6 B11 106.0(7)
B2 B6 B1 61.6(7)
B2 B6 B5 108.7(7)
B2 B6 H6 121.4
B2 B6 B7 59.3(7)
B2 B6 B11 106.2(8)
B5 B6 H6 122.0
B5 B6 B7 106.9(7)
B5 B6 B11 58.7(6)
B7 B6 H6 122.3
B7 B6 B11 59.0(6)
B11 B6 H6 123.7
C2 B7 B2 104.6(7)
C2 B7 B6 105.5(8)
C2 B7 H7 125.0
C2 B7 B8 58.6(6)
C2 B7 B11 58.2(6)
B2 B7 B6 59.7(7)
B2 B7 H7 122.4
B2 B7 B8 60.5(7)
B2 B7 B11 108.4(9)
B6 B7 H7 121.5
B8 B7 B6 108.9(8)
B8 B7 H7 121.1
B8 B7 B11 108.1(7)
B11 B7 B6 61.4(7)
B11 B7 H7 121.2
C2 B8 B2 104.8(8)
C2 B8 B3 103.9(8)
C2 B8 B7 59.7(6)
C2 B8 H8 124.3
C2 B8 B9 58.7(6)
B2 B8 B3 59.6(6)
B2 B8 H8 122.9
B2 B8 B9 106.4(8)
B3 B8 H8 123.3
B7 B8 B2 59.7(6)
B7 B8 B3 107.5(8)
B7 B8 H8 121.1
B7 B8 B9 108.1(8)
B9 B8 B3 58.5(6)
B9 B8 H8 122.3
C2 B9 B3 105.1(7)
C2 B9 B4 105.1(7)
C2 B9 B8 57.7(6)
C2 B9 H9 125.0
C2 B9 B10 58.9(6)
B3 B9 B4 61.4(7)
B3 B9 B8 61.0(7)
B3 B9 H9 121.5
B3 B9 B10 108.0(7)
B4 B9 H9 121.5
B8 B9 B4 109.7(7)
B8 B9 H9 121.3
B10 B9 B4 59.1(6)
B10 B9 B8 107.2(7)
B10 B9 H9 122.3
C2 B10 B4 106.3(7)
C2 B10 B5 104.6(7)
C2 B10 B9 58.3(6)
C2 B10 H10 124.8
C2 B10 B11 58.1(5)
B4 B10 B9 61.1(6)
B4 B10 H10 120.7
B5 B10 B4 60.8(7)
B5 B10 B9 108.3(8)
B5 B10 H10 122.2
B5 B10 B11 59.9(6)
B9 B10 H10 121.7
B11 B10 B4 109.2(8)
B11 B10 B9 107.1(7)
B11 B10 H10 121.8
C2 B11 B5 106.0(7)
C2 B11 B6 105.2(8)
C2 B11 B7 59.5(6)
C2 B11 B10 60.0(5)
C2 B11 H11 123.6
B5 B11 B6 59.6(6)
B5 B11 B7 108.1(8)
B5 B11 B10 59.9(6)
B5 B11 H11 122.3
B6 B11 H11 123.0
B7 B11 B6 59.6(6)
B7 B11 H11 121.0
B10 B11 B6 107.7(8)
B10 B11 B7 109.4(8)
B10 B11 H11 120.9

loop_
_geom_bond_atom_site_label_1
_geom_bond_atom_site_label_2
_geom_bond_distance
N2 C4 1.521(13)
N2 C6 1.521(13)
N2 C8 1.549(12)
N2 C10 1.506(13)
C4 H4A 0.9700
C4 H4B 0.9700
C4 C5 1.535(19)
C5 H5A 0.9600
C5 H5B 0.9600
C5 H5C 0.9600
C6 H6A 0.9700
C6 H6B 0.9700
C6 C7 1.505(17)
C7 H7A 0.9600
C7 H7B 0.9600
C7 H7C 0.9600
C8 H8A 0.9700
C8 H8B 0.9700
C8 C9 1.512(18)
C9 H9A 0.9600
C9 H9B 0.9600
C9 H9C 0.9600
C10 H10A 0.9700
C10 H10B 0.9700
C10 C11 1.490(16)
C11 H11A 0.9600
C11 H11B 0.9600
C11 H11C 0.9600
O1 C3 1.141(13)
O2 H2 0.8200
O2 C3 1.361(11)
N1 C1 1.139(15)
C1 B1 1.542(17)
C2 C3 1.528(14)
C2 B7 1.719(12)
C2 B8 1.699(17)
C2 B9 1.719(13)
C2 B10 1.729(13)
C2 B11 1.695(14)
B1 B2 1.798(16)
B1 B3 1.784(16)
B1 B4 1.758(15)
B1 B5 1.757(16)
B1 B6 1.757(17)
B2 H2A 1.1000
B2 B3 1.779(14)
B2 B6 1.756(17)
B2 B7 1.749(17)
B2 B8 1.763(15)
B3 H3 1.1000
B3 B4 1.833(17)
B3 B8 1.812(19)
B3 B9 1.765(17)
B4 H4 1.1000
B4 B5 1.792(17)
B4 B9 1.823(15)
B4 B10 1.785(17)
B5 H5 1.1000
B5 B6 1.773(16)
B5 B10 1.756(16)
B5 B11 1.757(17)
B6 H6 1.1000
B6 B7 1.779(18)
B6 B11 1.810(17)
B7 H7 1.1000
B7 B8 1.752(18)
B7 B11 1.767(16)
B8 H8 1.1000
B8 B9 1.802(15)
B9 H9 1.1000
B9 B10 1.798(16)
B10 H10 1.1000
B10 B11 1.762(13)
B11 H11 1.1000

loop_
_geom_torsion_atom_site_label_1
_geom_torsion_atom_site_label_2
_geom_torsion_atom_site_label_3
_geom_torsion_atom_site_label_4
_geom_torsion
C4 N2 C6 C7 61.5(13)
C4 N2 C8 C9 -56.9(12)
C4 N2 C10 C11 179.5(12)
C6 N2 C4 C5 57.8(14)
C6 N2 C8 C9 179.3(10)
C6 N2 C10 C11 -55.2(14)
C8 N2 C4 C5 -61.5(13)
C8 N2 C6 C7 -178.6(10)
C8 N2 C10 C11 62.9(14)
C10 N2 C4 C5 -178.8(12)
C10 N2 C6 C7 -59.1(12)
C10 N2 C8 C9 58.5(12)
C1 B1 B2 B3 -113.0(11)
C1 B1 B2 B6 105.9(11)
C1 B1 B2 B7 144.6(9)
C1 B1 B2 B8 -152.1(10)
C1 B1 B3 B2 108.3(10)
C1 B1 B3 B4 -112.3(11)
C1 B1 B3 B8 145.8(9)
C1 B1 B3 B9 -150.7(9)
C1 B1 B4 B3 113.5(12)
C1 B1 B4 B5 -110.3(11)
C1 B1 B4 B9 150.2(10)
C1 B1 B4 B10 -147.5(10)
C1 B1 B5 B4 112.5(10)
C1 B1 B5 B6 -106.2(10)
C1 B1 B5 B10 150.8(9)
C1 B1 B5 B11 -145.6(9)
C1 B1 B6 B2 -110.6(10)
C1 B1 B6 B5 111.9(10)
C1 B1 B6 B7 -148.7(9)
C1 B1 B6 B11 149.4(9)
C2 B7 B8 B2 133.3(8)
C2 B7 B8 B3 96.2(8)
C2 B7 B8 B9 34.5(7)
C2 B7 B11 B5 -98.2(8)
C2 B7 B11 B6 -134.2(8)
C2 B7 B11 B10 -34.6(7)
C2 B8 B9 B3 134.7(8)
C2 B8 B9 B4 95.8(8)
C2 B8 B9 B10 33.2(7)
C2 B9 B10 B4 135.8(8)
C2 B9 B10 B5 96.1(7)
C2 B9 B10 B11 32.9(7)
C2 B10 B11 B5 134.6(8)
C2 B10 B11 B6 97.6(8)
C2 B10 B11 B7 34.4(8)
C3 C2 B7 B2 149.8(9)
C3 C2 B7 B6 -148.2(8)
C3 C2 B7 B8 108.8(9)
C3 C2 B7 B11 -107.4(9)
C3 C2 B8 B2 -145.3(8)
C3 C2 B8 B3 152.9(7)
C3 C2 B8 B7 -104.8(9)
C3 C2 B8 B9 114.3(9)
C3 C2 B9 B3 -147.0(8)
C3 C2 B9 B4 149.1(8)
C3 C2 B9 B8 -106.9(9)
C3 C2 B9 B10 110.8(10)
C3 C2 B10 B4 -152.4(8)
C3 C2 B10 B5 144.3(9)
C3 C2 B10 B9 -112.9(9)
C3 C2 B10 B11 104.8(10)
C3 C2 B11 B5 -152.5(7)
C3 C2 B11 B6 145.4(7)
C3 C2 B11 B7 105.6(8)
C3 C2 B11 B10 -112.6(9)
B1 B2 B3 B4 -35.5(8)
B1 B2 B3 B8 -137.2(9)
B1 B2 B3 B9 -99.6(9)
B1 B2 B6 B5 38.0(8)
B1 B2 B6 B7 136.9(8)
B1 B2 B6 B11 99.7(8)
B1 B2 B7 C2 61.7(10)
B1 B2 B7 B6 -38.0(7)
B1 B2 B7 B8 101.7(8)
B1 B2 B7 B11 0.9(10)
B1 B2 B8 C2 -59.3(10)
B1 B2 B8 B3 38.3(8)
B1 B2 B8 B7 -99.9(9)
B1 B2 B8 B9 1.8(11)
B1 B3 B4 B5 -38.3(8)
B1 B3 B4 B9 -137.0(8)
B1 B3 B4 B10 -99.6(8)
B1 B3 B8 C2 61.0(8)
B1 B3 B8 B2 -38.3(7)
B1 B3 B8 B7 -1.2(10)
B1 B3 B8 B9 99.8(8)
B1 B3 B9 C2 -62.0(10)
B1 B3 B9 B4 37.2(7)
B1 B3 B9 B8 -100.5(8)
B1 B3 B9 B10 -0.4(10)
B1 B4 B5 B6 -34.8(8)
B1 B4 B5 B10 -137.2(8)
B1 B4 B5 B11 -100.5(9)
B1 B4 B9 C2 61.7(9)
B1 B4 B9 B3 -37.5(7)
B1 B4 B9 B8 1.2(10)
B1 B4 B9 B10 99.9(8)
B1 B4 B10 C2 -60.4(8)
B1 B4 B10 B5 37.4(7)
B1 B4 B10 B9 -98.6(8)
B1 B4 B10 B11 0.8(10)
B1 B5 B6 B2 -38.8(8)
B1 B5 B6 B7 -101.4(9)
B1 B5 B6 B11 -136.8(8)
B1 B5 B10 C2 63.0(10)
B1 B5 B10 B4 -37.8(7)
B1 B5 B10 B9 2.1(10)
B1 B5 B10 B11 101.6(9)
B1 B5 B11 C2 -60.0(8)
B1 B5 B11 B6 38.5(7)
B1 B5 B11 B7 2.5(9)
B1 B5 B11 B10 -99.9(8)
B1 B6 B7 C2 -59.0(10)
B1 B6 B7 B2 39.1(7)
B1 B6 B7 B8 2.6(11)
B1 B6 B7 B11 -98.2(8)
B1 B6 B11 C2 61.9(9)
B1 B6 B11 B5 -37.9(8)
B1 B6 B11 B7 101.7(9)
B1 B6 B11 B10 -0.9(10)
B2 B1 B3 B4 139.4(9)
B2 B1 B3 B8 37.5(7)
B2 B1 B3 B9 101.0(9)
B2 B1 B4 B3 -36.7(8)
B2 B1 B4 B5 99.5(9)
B2 B1 B4 B9 0.0(10)
B2 B1 B4 B10 62.3(10)
B2 B1 B5 B4 -103.8(8)
B2 B1 B5 B6 37.4(7)
B2 B1 B5 B10 -65.5(9)
B2 B1 B5 B11 -2.0(9)
B2 B1 B6 B5 -137.5(8)
B2 B1 B6 B7 -38.1(7)
B2 B1 B6 B11 -100.1(8)
B2 B3 B4 B1 36.5(8)
B2 B3 B4 B5 -1.7(11)
B2 B3 B4 B9 -100.5(9)
B2 B3 B4 B10 -63.1(9)
B2 B3 B8 C2 99.3(8)
B2 B3 B8 B7 37.1(7)
B2 B3 B8 B9 138.0(8)
B2 B3 B9 C2 1.7(11)
B2 B3 B9 B4 100.9(9)
B2 B3 B9 B8 -36.8(8)
B2 B3 B9 B10 63.3(10)
B2 B6 B7 C2 -98.1(8)
B2 B6 B7 B8 -36.6(7)
B2 B6 B7 B11 -137.4(8)
B2 B6 B11 C2 -2.5(10)
B2 B6 B11 B5 -102.3(8)
B2 B6 B11 B7 37.3(7)
B2 B6 B11 B10 -65.2(9)
B2 B7 B8 C2 -133.3(8)
B2 B7 B8 B3 -37.1(7)
B2 B7 B8 B9 -98.8(9)
B2 B7 B11 C2 96.1(8)
B2 B7 B11 B5 -2.1(10)
B2 B7 B11 B6 -38.1(7)
B2 B7 B11 B10 61.5(10)
B2 B8 B9 C2 -97.7(8)
B2 B8 B9 B3 37.0(8)
B2 B8 B9 B4 -1.9(11)
B2 B8 B9 B10 -64.4(10)
B3 B1 B2 B6 -141.1(9)
B3 B1 B2 B7 -102.3(8)
B3 B1 B2 B8 -39.1(8)
B3 B1 B4 B5 136.2(9)
B3 B1 B4 B9 36.7(8)
B3 B1 B4 B10 99.0(9)
B3 B1 B5 B4 -40.6(8)
B3 B1 B5 B6 100.6(9)
B3 B1 B5 B10 -2.4(11)
B3 B1 B5 B11 61.2(9)
B3 B1 B6 B2 34.8(7)
B3 B1 B6 B5 -102.7(8)
B3 B1 B6 B7 -3.3(11)
B3 B1 B6 B11 -65.3(10)
B3 B2 B6 B1 -35.0(8)
B3 B2 B6 B5 3.0(12)
B3 B2 B6 B7 101.9(9)
B3 B2 B6 B11 64.7(10)
B3 B2 B7 C2 -1.7(11)
B3 B2 B7 B6 -101.3(9)
B3 B2 B7 B8 38.3(8)
B3 B2 B7 B11 -62.5(11)
B3 B2 B8 C2 -97.6(8)
B3 B2 B8 B7 -138.2(9)
B3 B2 B8 B9 -36.4(8)
B3 B4 B5 B1 38.4(8)
B3 B4 B5 B6 3.6(10)
B3 B4 B5 B10 -98.8(8)
B3 B4 B5 B11 -62.1(10)
B3 B4 B9 C2 99.2(8)
B3 B4 B9 B8 38.7(8)
B3 B4 B9 B10 137.4(7)
B3 B4 B10 C2 1.7(9)
B3 B4 B10 B5 99.6(8)
B3 B4 B10 B9 -36.5(6)
B3 B4 B10 B11 62.9(9)
B3 B8 B9 C2 -134.7(8)
B3 B8 B9 B4 -38.9(8)
B3 B8 B9 B10 -101.4(8)
B3 B9 B10 C2 -97.1(8)
B3 B9 B10 B4 38.7(8)
B3 B9 B10 B5 -1.0(10)
B3 B9 B10 B11 -64.3(10)
B4 B1 B2 B3 37.9(8)
B4 B1 B2 B6 -103.2(9)
B4 B1 B2 B7 -64.5(10)
B4 B1 B2 B8 -1.2(12)
B4 B1 B3 B2 -139.4(9)
B4 B1 B3 B8 -101.9(8)
B4 B1 B3 B9 -38.4(7)
B4 B1 B5 B6 141.2(8)
B4 B1 B5 B10 38.2(7)
B4 B1 B5 B11 101.8(8)
B4 B1 B6 B2 101.5(9)
B4 B1 B6 B5 -36.1(8)
B4 B1 B6 B7 63.4(10)
B4 B1 B6 B11 1.4(11)
B4 B3 B8 C2 -0.4(9)
B4 B3 B8 B2 -99.7(9)
B4 B3 B8 B7 -62.6(9)
B4 B3 B8 B9 38.4(7)
B4 B3 B9 C2 -99.2(8)
B4 B3 B9 B8 -137.7(8)
B4 B3 B9 B10 -37.6(7)
B4 B5 B6 B1 34.7(8)
B4 B5 B6 B2 -4.1(11)
B4 B5 B6 B7 -66.7(10)
B4 B5 B6 B11 -102.1(8)
B4 B5 B10 C2 100.8(8)
B4 B5 B10 B9 39.9(7)
B4 B5 B10 B11 139.4(8)
B4 B5 B11 C2 3.1(10)
B4 B5 B11 B6 101.6(9)
B4 B5 B11 B7 65.6(9)
B4 B5 B11 B10 -36.8(7)
B4 B9 B10 C2 -135.8(8)
B4 B9 B10 B5 -39.7(7)
B4 B9 B10 B11 -102.9(9)
B4 B10 B11 C2 -97.6(8)
B4 B10 B11 B5 37.0(8)
B4 B10 B11 B6 0.0(10)
B4 B10 B11 B7 -63.2(10)
B5 B1 B2 B3 103.0(8)
B5 B1 B2 B6 -38.1(7)
B5 B1 B2 B7 0.7(10)
B5 B1 B2 B8 64.0(10)
B5 B1 B3 B2 -99.2(9)
B5 B1 B3 B4 40.2(8)
B5 B1 B3 B8 -61.8(10)
B5 B1 B3 B9 1.8(11)
B5 B1 B4 B3 -136.2(9)
B5 B1 B4 B9 -99.5(8)
B5 B1 B4 B10 -37.2(7)
B5 B1 B6 B2 137.5(8)
B5 B1 B6 B7 99.4(8)
B5 B1 B6 B11 37.5(8)
B5 B4 B9 C2 -0.1(10)
B5 B4 B9 B3 -99.3(8)
B5 B4 B9 B8 -60.6(10)
B5 B4 B9 B10 38.1(7)
B5 B4 B10 C2 -97.9(7)
B5 B4 B10 B9 -136.0(8)
B5 B4 B10 B11 -36.6(8)
B5 B6 B7 C2 3.9(11)
B5 B6 B7 B2 102.0(8)
B5 B6 B7 B8 65.5(10)
B5 B6 B7 B11 -35.3(8)
B5 B6 B11 C2 99.9(8)
B5 B6 B11 B7 139.7(8)
B5 B6 B11 B10 37.1(7)
B5 B10 B11 C2 -134.6(8)
B5 B10 B11 B6 -37.0(7)
B5 B10 B11 B7 -100.2(9)
B6 B1 B2 B3 141.1(9)
B6 B1 B2 B7 38.8(8)
B6 B1 B2 B8 102.0(9)
B6 B1 B3 B2 -34.7(8)
B6 B1 B3 B4 104.7(9)
B6 B1 B3 B8 2.8(10)
B6 B1 B3 B9 66.3(10)
B6 B1 B4 B3 -100.4(9)
B6 B1 B4 B5 35.8(8)
B6 B1 B4 B9 -63.7(10)
B6 B1 B4 B10 -1.4(10)
B6 B1 B5 B4 -141.2(8)
B6 B1 B5 B10 -103.0(8)
B6 B1 B5 B11 -39.4(7)
B6 B2 B3 B1 34.7(8)
B6 B2 B3 B4 -0.7(11)
B6 B2 B3 B8 -102.4(9)
B6 B2 B3 B9 -64.9(11)
B6 B2 B7 C2 99.7(8)
B6 B2 B7 B8 139.6(8)
B6 B2 B7 B11 38.8(7)
B6 B2 B8 C2 3.7(9)
B6 B2 B8 B3 101.3(8)
B6 B2 B8 B7 -36.9(8)
B6 B2 B8 B9 64.9(10)
B6 B5 B10 C2 -0.3(11)
B6 B5 B10 B4 -101.0(9)
B6 B5 B10 B9 -61.2(10)
B6 B5 B10 B11 38.4(8)
B6 B5 B11 C2 -98.5(8)
B6 B5 B11 B7 -36.0(7)
B6 B5 B11 B10 -138.4(8)
B6 B7 B8 C2 -97.0(8)
B6 B7 B8 B2 36.2(7)
B6 B7 B8 B3 -0.8(10)
B6 B7 B8 B9 -62.5(10)
B6 B7 B11 C2 134.2(8)
B6 B7 B11 B5 36.0(7)
B6 B7 B11 B10 99.6(9)
B7 C2 C3 O1 5.9(15)
B7 C2 C3 O2 -169.3(8)
B7 C2 B8 B2 -40.6(7)
B7 C2 B8 B3 -102.3(8)
B7 C2 B8 B9 -141.0(8)
B7 C2 B9 B3 -2.9(11)
B7 C2 B9 B4 -66.8(10)
B7 C2 B9 B8 37.2(8)
B7 C2 B9 B10 -105.0(9)
B7 C2 B10 B4 66.2(9)
B7 C2 B10 B5 2.9(11)
B7 C2 B10 B9 105.7(9)
B7 C2 B10 B11 -36.6(8)
B7 C2 B11 B5 102.0(8)
B7 C2 B11 B6 39.9(7)
B7 C2 B11 B10 141.8(8)
B7 B2 B3 B1 99.6(9)
B7 B2 B3 B4 64.1(11)
B7 B2 B3 B8 -37.6(9)
B7 B2 B3 B9 0.0(12)
B7 B2 B6 B1 -136.9(8)
B7 B2 B6 B5 -99.0(8)
B7 B2 B6 B11 -37.2(7)
B7 B2 B8 C2 40.6(7)
B7 B2 B8 B3 138.2(9)
B7 B2 B8 B9 101.8(9)
B7 B6 B11 C2 -39.8(7)
B7 B6 B11 B5 -139.7(8)
B7 B6 B11 B10 -102.6(8)
B7 B8 B9 C2 -34.9(8)
B7 B8 B9 B3 99.7(9)
B7 B8 B9 B4 60.9(11)
B7 B8 B9 B10 -1.7(11)
B8 C2 C3 O1 75.3(14)
B8 C2 C3 O2 -99.9(9)
B8 C2 B7 B2 40.9(8)
B8 C2 B7 B6 103.0(9)
B8 C2 B7 B11 143.8(9)
B8 C2 B9 B3 -40.1(8)
B8 C2 B9 B4 -104.0(8)
B8 C2 B9 B10 -142.3(7)
B8 C2 B10 B4 -2.2(9)
B8 C2 B10 B5 -65.5(9)
B8 C2 B10 B9 37.3(7)
B8 C2 B10 B11 -105.0(8)
B8 C2 B11 B5 67.2(9)
B8 C2 B11 B6 5.1(10)
B8 C2 B11 B7 -34.7(8)
B8 C2 B11 B10 107.0(8)
B8 B2 B3 B1 137.2(9)
B8 B2 B3 B4 101.7(9)
B8 B2 B3 B9 37.6(8)
B8 B2 B6 B1 -100.5(8)
B8 B2 B6 B5 -62.6(10)
B8 B2 B6 B7 36.4(7)
B8 B2 B6 B11 -0.8(10)
B8 B2 B7 C2 -40.0(7)
B8 B2 B7 B6 -139.6(8)
B8 B2 B7 B11 -100.8(8)
B8 B3 B4 B1 98.8(8)
B8 B3 B4 B5 60.5(9)
B8 B3 B4 B9 -38.2(7)
B8 B3 B4 B10 -0.8(9)
B8 B3 B9 C2 38.5(7)
B8 B3 B9 B4 137.7(8)
B8 B3 B9 B10 100.1(8)
B8 B7 B11 C2 32.0(8)
B8 B7 B11 B5 -66.2(10)
B8 B7 B11 B6 -102.1(9)
B8 B7 B11 B10 -2.6(11)
B8 B9 B10 C2 -32.7(7)
B8 B9 B10 B4 103.0(8)
B8 B9 B10 B5 63.3(9)
B8 B9 B10 B11 0.1(10)
B9 C2 C3 O1 149.7(12)
B9 C2 C3 O2 -25.5(12)
B9 C2 B7 B2 2.9(11)
B9 C2 B7 B6 65.0(10)
B9 C2 B7 B8 -38.0(8)
B9 C2 B7 B11 105.7(8)
B9 C2 B8 B2 100.4(8)
B9 C2 B8 B3 38.7(7)
B9 C2 B8 B7 141.0(8)
B9 C2 B10 B4 -39.5(7)
B9 C2 B10 B5 -102.8(9)
B9 C2 B10 B11 -142.4(8)
B9 C2 B11 B5 -3.3(10)
B9 C2 B11 B6 -65.4(9)
B9 C2 B11 B7 -105.3(9)
B9 C2 B11 B10 36.5(8)
B9 B3 B4 B1 137.0(8)
B9 B3 B4 B5 98.7(8)
B9 B3 B4 B10 37.4(7)
B9 B3 B8 C2 -38.8(6)
B9 B3 B8 B2 -138.0(8)
B9 B3 B8 B7 -101.0(8)
B9 B4 B5 B1 98.6(8)
B9 B4 B5 B6 63.8(10)
B9 B4 B5 B10 -38.6(7)
B9 B4 B5 B11 -1.9(10)
B9 B4 B10 C2 38.2(7)
B9 B4 B10 B5 136.0(8)
B9 B4 B10 B11 99.4(8)
B9 B10 B11 C2 -32.9(7)
B9 B10 B11 B5 101.7(9)
B9 B10 B11 B6 64.7(10)
B9 B10 B11 B7 1.5(11)
B10 C2 C3 O1 -135.0(12)
B10 C2 C3 O2 49.8(11)
B10 C2 B7 B2 -66.4(10)
B10 C2 B7 B6 -4.3(11)
B10 C2 B7 B8 -107.3(9)
B10 C2 B7 B11 36.4(8)
B10 C2 B8 B2 63.4(9)
B10 C2 B8 B3 1.6(9)
B10 C2 B8 B7 103.9(9)
B10 C2 B8 B9 -37.0(7)
B10 C2 B9 B3 102.1(8)
B10 C2 B9 B4 38.3(7)
B10 C2 B9 B8 142.3(7)
B10 C2 B11 B5 -39.8(7)
B10 C2 B11 B6 -101.9(8)
B10 C2 B11 B7 -141.8(8)
B10 B4 B5 B1 137.2(8)
B10 B4 B5 B6 102.4(9)
B10 B4 B5 B11 36.7(7)
B10 B4 B9 C2 -38.2(7)
B10 B4 B9 B3 -137.4(7)
B10 B4 B9 B8 -98.7(8)
B10 B5 B6 B1 99.1(9)
B10 B5 B6 B2 60.3(11)
B10 B5 B6 B7 -2.3(11)
B10 B5 B6 B11 -37.7(8)
B10 B5 B11 C2 39.9(7)
B10 B5 B11 B6 138.4(8)
B10 B5 B11 B7 102.4(8)
B11 C2 C3 O1 -63.8(14)
B11 C2 C3 O2 121.0(8)
B11 C2 B7 B2 -102.9(9)
B11 C2 B7 B6 -40.8(8)
B11 C2 B7 B8 -143.8(9)
B11 C2 B8 B2 -5.6(10)
B11 C2 B8 B3 -67.4(8)
B11 C2 B8 B7 35.0(8)
B11 C2 B8 B9 -106.0(8)
B11 C2 B9 B3 66.0(10)
B11 C2 B9 B4 2.1(10)
B11 C2 B9 B8 106.1(9)
B11 C2 B9 B10 -36.1(8)
B11 C2 B10 B4 102.8(8)
B11 C2 B10 B5 39.5(7)
B11 C2 B10 B9 142.4(8)
B11 B5 B6 B1 136.8(8)
B11 B5 B6 B2 98.0(9)
B11 B5 B6 B7 35.4(8)
B11 B5 B10 C2 -38.6(7)
B11 B5 B10 B4 -139.4(8)
B11 B5 B10 B9 -99.6(8)
B11 B6 B7 C2 39.2(7)
B11 B6 B7 B2 137.4(8)
B11 B6 B7 B8 100.8(8)
B11 B7 B8 C2 -31.9(7)
B11 B7 B8 B2 101.4(9)
B11 B7 B8 B3 64.3(10)
B11 B7 B8 B9 2.6(11)
